data_2212218
loop_
_publ_author_name
'Sonar, Vijayakumar N.'
'Neelakantan, Sundar'
'Siegler, Maxime'
'Crooks, Peter A.'

_publ_section_title
;
 (<i>E</i>)-1-[(2-Methoxyphenyl)methyleneamino]guanidinium chloride
;
_journal_coeditor_code HG2162
_journal_issue 2
_journal_name_full 'Acta Crystallographica Section E'
_journal_page_first o535
_journal_page_last o536
_journal_paper_doi 10.1107/S1600536806055383
_journal_volume 63
_journal_year 2007
_chemical_formula_iupac 'C9 H13 N4 O +, Cl -'
_chemical_formula_moiety 'C9 H13 N4 O +, Cl -'
_chemical_formula_sum 'C9 H13 Cl N4 O'
_chemical_formula_weight 228.68
_chemical_name_systematic
;
(E)-1-[(2-Methoxyphenyl)methyleneamino]guanidinium chloride
;
_space_group_IT_number 14
_symmetry_cell_setting monoclinic
_symmetry_space_group_name_Hall '-P 2ybc'
_symmetry_space_group_name_H-M 'P 1 21/c 1'
_atom_sites_solution_hydrogens geom
_atom_sites_solution_primary direct
_atom_sites_solution_secondary difmap
_audit_creation_method SHELXL-97
_cell_angle_alpha 90.00
_cell_angle_beta 92.0340(10)
_cell_angle_gamma 90.00
_cell_formula_units_Z 4
_cell_length_a 6.95500(10)
_cell_length_b 10.9089(2)
_cell_length_c 14.5481(3)
_cell_measurement_reflns_used 2659
_cell_measurement_temperature 90.0(2)
_cell_measurement_theta_max 27.48
_cell_measurement_theta_min 1.00
_cell_volume 1103.09(3)
_computing_cell_refinement 'SCALEPACK (Otwinowski & Minor, 1997)'
_computing_data_collection 'COLLECT (Nonius, 1999)'
_computing_data_reduction 'DENZO--SMN (Otwinowski & Minor, 1997)'
_computing_molecular_graphics 'XP in SHELXTL/PC (Sheldrick, 1995)'
_computing_publication_material
;
SHELX97-2 (Sheldrick, 1997) and local procedures
;
_computing_structure_refinement 'SHELXL97 (Sheldrick, 1997)'
_computing_structure_solution 'SHELXS97 (Sheldrick, 1997)'
_diffrn_ambient_temperature 90.0(2)
_diffrn_detector_area_resol_mean 18
_diffrn_measured_fraction_theta_full 1.000
_diffrn_measured_fraction_theta_max 1.000
_diffrn_measurement_device_type 'Nonius KappaCCD'
_diffrn_measurement_method '\w scans at fixed \c = 55\%'
_diffrn_radiation_monochromator graphite
_diffrn_radiation_source 'fine-focus sealed tube'
_diffrn_radiation_type MoK\a
_diffrn_radiation_wavelength 0.71073
_diffrn_reflns_av_R_equivalents 0.0309
_diffrn_reflns_av_sigmaI/netI 0.0479
_diffrn_reflns_limit_h_max 9
_diffrn_reflns_limit_h_min -9
_diffrn_reflns_limit_k_max 14
_diffrn_reflns_limit_k_min -14
_diffrn_reflns_limit_l_max 18
_diffrn_reflns_limit_l_min -18
_diffrn_reflns_number 4915
_diffrn_reflns_theta_full 27.47
_diffrn_reflns_theta_max 27.47
_diffrn_reflns_theta_min 2.33
_diffrn_standards_decay_% 0
_diffrn_standards_number 0
_exptl_absorpt_coefficient_mu 0.327
_exptl_absorpt_correction_T_max 0.9775
_exptl_absorpt_correction_T_min 0.9084
_exptl_absorpt_correction_type multi-scan
_exptl_absorpt_process_details '(SCALEPACK; Otwinowski & Minor, 1997)'
_exptl_crystal_colour colourless
_exptl_crystal_density_diffrn 1.377
_exptl_crystal_density_method 'not measured'
_exptl_crystal_description plate
_exptl_crystal_F_000 480
_exptl_crystal_size_max 0.30
_exptl_crystal_size_mid 0.20
_exptl_crystal_size_min 0.07
_refine_diff_density_max .405
_refine_diff_density_min -.341
_refine_ls_extinction_method none
_refine_ls_goodness_of_fit_ref 1.054
_refine_ls_hydrogen_treatment constr
_refine_ls_matrix_type full
_refine_ls_number_parameters 137
_refine_ls_number_reflns 2526
_refine_ls_number_restraints 0
_refine_ls_restrained_S_all 1.054
_refine_ls_R_factor_all 0.0702
_refine_ls_R_factor_gt 0.0434
_refine_ls_shift/su_max 0.000
_refine_ls_shift/su_mean 0.000
_refine_ls_structure_factor_coef Fsqd
_refine_ls_weighting_details 'calc w=1/[\s^2^(Fo^2^)+(0.061P)^2^+0.3498P] where P=(Fo^2^+2Fc^2^)/3'
_refine_ls_weighting_scheme calc
_refine_ls_wR_factor_gt 0.1050
_refine_ls_wR_factor_ref 0.1188
_reflns_number_gt 1837
_reflns_number_total 2526
_reflns_threshold_expression I>2\s(I)
_cod_data_source_file hg2162.cif
_cod_data_source_block I
_cod_original_sg_symbol_H-M 'P 21/c'
_cod_database_code 2212218
_cod_database_fobs_code 2212218

loop_
_symmetry_equiv_pos_as_xyz
'x, y, z'
'-x, y+1/2, -z+1/2'
'-x, -y, -z'
'x, -y-1/2, z-1/2'

loop_
_atom_site_type_symbol
_atom_site_label
_atom_site_fract_x
_atom_site_fract_y
_atom_site_fract_z
_atom_site_U_iso_or_equiv
_atom_site_adp_type
_atom_site_calc_flag
_atom_site_refinement_flags
_atom_site_occupancy
C C1 0.3303(3) 0.17882(18) 0.53833(13) 0.0171(4) Uani d . 1
C C2 0.3961(3) 0.23492(19) 0.61959(13) 0.0200(4) Uani d . 1
H H2 0.4215 0.3205 0.6208 0.024 Uiso calc R 1
C C3 0.4241(3) 0.16532(19) 0.69852(14) 0.0219(5) Uani d . 1
H H3 0.4680 0.2036 0.7540 0.026 Uiso calc R 1
C C4 0.3888(3) 0.0400(2) 0.69726(14) 0.0229(5) Uani d . 1
H H4 0.4105 -0.0075 0.7514 0.027 Uiso calc R 1
C C5 0.3219(3) -0.01508(19) 0.61704(13) 0.0197(4) Uani d . 1
H H5 0.2962 -0.1006 0.6166 0.024 Uiso calc R 1
C C6 0.2911(3) 0.05264(18) 0.53640(13) 0.0161(4) Uani d . 1
C C7 0.2257(3) -0.00548(18) 0.45042(13) 0.0164(4) Uani d . 1
H H7 0.2173 0.0414 0.3954 0.020 Uiso calc R 1
C C8 0.0772(3) -0.28227(18) 0.35589(13) 0.0170(4) Uani d . 1
C C9 0.3575(3) 0.36550(18) 0.45291(15) 0.0240(5) Uani d . 1
H H9A 0.2954 0.4128 0.5009 0.036 Uiso calc R 1
H H9B 0.3208 0.3994 0.3924 0.036 Uiso calc R 1
H H9C 0.4975 0.3701 0.4624 0.036 Uiso calc R 1
N N1 0.1797(2) -0.11865(15) 0.44857(11) 0.0177(4) Uani d . 1
N N2 0.1244(2) -0.16398(15) 0.36304(11) 0.0171(4) Uani d . 1
H H2A 0.1204 -0.1160 0.3144 0.020 Uiso calc R 1
N N3 0.0325(2) -0.32762(15) 0.27298(11) 0.0209(4) Uani d . 1
H H3A 0.0024 -0.4056 0.2667 0.025 Uiso calc R 1
H H3B 0.0329 -0.2796 0.2244 0.025 Uiso calc R 1
N N4 0.0772(2) -0.35331(15) 0.42969(11) 0.0205(4) Uani d . 1
H H4A 0.0474 -0.4314 0.4242 0.025 Uiso calc R 1
H H4B 0.1071 -0.3224 0.4842 0.025 Uiso calc R 1
O O1 0.2971(2) 0.24004(12) 0.45732(9) 0.0215(3) Uani d . 1
Cl Cl1 -0.14083(7) -0.58955(4) 0.34831(3) 0.02149(17) Uani d . 1

loop_
_atom_site_aniso_label
_atom_site_aniso_U_11
_atom_site_aniso_U_22
_atom_site_aniso_U_33
_atom_site_aniso_U_12
_atom_site_aniso_U_13
_atom_site_aniso_U_23
C1 0.0149(9) 0.0200(11) 0.0167(10) 0.0008(8) 0.0027(8) 0.0005(8)
C2 0.0204(10) 0.0185(10) 0.0212(11) -0.0005(8) 0.0029(8) -0.0035(9)
C3 0.0200(10) 0.0270(11) 0.0187(11) 0.0017(9) -0.0003(8) -0.0070(9)
C4 0.0245(11) 0.0272(11) 0.0168(10) -0.0003(9) 0.0004(8) 0.0020(9)
C5 0.0196(10) 0.0196(10) 0.0201(10) 0.0009(8) 0.0031(8) -0.0003(8)
C6 0.0129(9) 0.0179(10) 0.0178(10) 0.0009(8) 0.0024(8) -0.0026(8)
C7 0.0139(9) 0.0198(10) 0.0156(10) 0.0014(8) 0.0014(8) 0.0014(8)
C8 0.0151(9) 0.0166(10) 0.0195(10) 0.0014(8) 0.0020(8) -0.0017(8)
C9 0.0308(12) 0.0157(10) 0.0256(12) -0.0026(9) 0.0041(9) 0.0026(9)
N1 0.0173(8) 0.0199(9) 0.0158(9) -0.0008(7) 0.0001(7) -0.0039(7)
N2 0.0220(9) 0.0148(8) 0.0144(8) 0.0001(7) -0.0001(7) 0.0006(7)
N3 0.0318(10) 0.0144(8) 0.0165(9) -0.0016(7) 0.0001(7) -0.0009(7)
N4 0.0307(10) 0.0147(8) 0.0160(8) -0.0022(7) -0.0002(7) 0.0006(7)
O1 0.0300(8) 0.0156(7) 0.0189(7) -0.0014(6) -0.0006(6) 0.0010(6)
Cl1 0.0284(3) 0.0192(3) 0.0169(3) -0.0026(2) 0.0001(2) -0.0017(2)

loop_
_atom_type_symbol
_atom_type_description
_atom_type_scat_dispersion_real
_atom_type_scat_dispersion_imag
_atom_type_scat_source
C C .0033 .0016 'International Tables Vol C Tables 4.2.6.8 and 6.1.1.4'
H H .0000 .0000 'International Tables Vol C Tables 4.2.6.8 and 6.1.1.4'
N N .0061 .0033 'International Tables Vol C Tables 4.2.6.8 and 6.1.1.4'
O O .0106 .0060 'International Tables Vol C Tables 4.2.6.8 and 6.1.1.4'
Cl Cl .1484 .1585 'International Tables Vol C Tables 4.2.6.8 and 6.1.1.4'

loop_
_geom_angle_atom_site_label_1
_geom_angle_atom_site_label_2
_geom_angle_atom_site_label_3
_geom_angle
_geom_angle_publ_flag
O1 C1 C2 123.84(18) y
O1 C1 C6 115.80(17) y
C2 C1 C6 120.35(18) ?
C3 C2 C1 119.67(19) ?
C3 C2 H2 120.2 ?
C1 C2 H2 120.2 ?
C2 C3 C4 120.60(18) ?
C2 C3 H3 119.7 ?
C4 C3 H3 119.7 ?
C5 C4 C3 119.64(19) ?
C5 C4 H4 120.2 ?
C3 C4 H4 120.2 ?
C4 C5 C6 121.16(19) ?
C4 C5 H5 119.4 ?
C6 C5 H5 119.4 ?
C5 C6 C1 118.57(18) ?
C5 C6 C7 121.58(18) ?
C1 C6 C7 119.82(17) ?
N1 C7 C6 120.57(17) /
N1 C7 H7 119.7 ?
C6 C7 H7 119.7 ?
N4 C8 N3 120.72(18) ?
N4 C8 N2 120.64(18) ?
N3 C8 N2 118.63(17) ?
O1 C9 H9A 109.5 ?
O1 C9 H9B 109.5 ?
H9A C9 H9B 109.5 ?
O1 C9 H9C 109.5 ?
H9A C9 H9C 109.5 ?
H9B C9 H9C 109.5 ?
C7 N1 N2 115.29(16) ?
C8 N2 N1 118.44(16) ?
C8 N2 H2A 120.8 ?
N1 N2 H2A 120.8 ?
C8 N3 H3A 120.0 ?
C8 N3 H3B 120.0 ?
H3A N3 H3B 120.0 ?
C8 N4 H4A 120.0 ?
C8 N4 H4B 120.0 ?
H4A N4 H4B 120.0 ?
C1 O1 C9 117.65(16) ?

loop_
_geom_bond_atom_site_label_1
_geom_bond_atom_site_label_2
_geom_bond_distance
_geom_bond_publ_flag
C1 O1 1.367(2) y
C1 C2 1.394(3) ?
C1 C6 1.403(3) ?
C2 C3 1.385(3) ?
C2 H2 0.9500 ?
C3 C4 1.389(3) ?
C3 H3 0.9500 ?
C4 C5 1.379(3) ?
C4 H4 0.9500 ?
C5 C6 1.396(3) ?
C5 H5 0.9500 ?
C6 C7 1.461(3) y
C7 N1 1.275(2) y
C7 H7 0.9500 ?
C8 N4 1.324(2) y
C8 N3 1.330(2) y
C8 N2 1.335(2) y
C9 O1 1.434(2) y
C9 H9A 0.9800 ?
C9 H9B 0.9800 ?
C9 H9C 0.9800 ?
N1 N2 1.381(2) y
N2 H2A 0.8800 ?
N3 H3A 0.8800 ?
N3 H3B 0.8800 ?
N4 H4A 0.8800 ?
N4 H4B 0.8800 ?

loop_
_geom_hbond_atom_site_label_D
_geom_hbond_atom_site_label_H
_geom_hbond_atom_site_label_A
_geom_hbond_site_symmetry_A
_geom_hbond_distance_DH
_geom_hbond_distance_HA
_geom_hbond_distance_DA
_geom_hbond_angle_DHA
N2 H2A Cl1 2 0.88 2.39 3.1861(17) 150.0
N3 H3A Cl1 . 0.88 2.55 3.3035(17) 143.9
N3 H3B Cl1 2 0.88 2.46 3.2435(17) 149.1
N4 H4A Cl1 . 0.88 2.41 3.1964(18) 149.0
N4 H4B Cl1 3_546 0.88 2.62 3.3035(17) 135.1

loop_
_geom_torsion_atom_site_label_1
_geom_torsion_atom_site_label_2
_geom_torsion_atom_site_label_3
_geom_torsion_atom_site_label_4
_geom_torsion
_geom_torsion_publ_flag
O1 C1 C2 C3 179.52(17) y
C6 C1 C2 C3 0.5(3) ?
C1 C2 C3 C4 0.5(3) ?
C2 C3 C4 C5 -1.1(3) ?
C3 C4 C5 C6 0.8(3) ?
C4 C5 C6 C1 0.2(3) ?
C4 C5 C6 C7 178.17(17) ?
O1 C1 C6 C5 -179.93(16) ?
C2 C1 C6 C5 -0.8(3) ?
O1 C1 C6 C7 2.0(2) ?
C2 C1 C6 C7 -178.85(17) ?
C5 C6 C7 N1 5.8(3) y
C1 C6 C7 N1 -176.25(18) y
C6 C7 N1 N2 -178.53(15) ?
N4 C8 N2 N1 2.3(3) ?
N3 C8 N2 N1 -176.95(15) ?
C7 N1 N2 C8 178.96(17) y
C2 C1 O1 C9 8.5(3) ?
C6 C1 O1 C9 -172.39(17) ?

loop_
_cod_related_entry_id
_cod_related_entry_database
_cod_related_entry_code
1 ChemSpider 30655159
